data_7116037
loop_
_publ_author_name
'Debasish Ghorai'
'Joyanta Choudhury'

_publ_section_title
;
 Exploring a unique reactivity of N-heterocyclic carbenes (NHC) in
 rhodium(III)-catalyzed intermolecular C-H activation/annulation
;
_journal_name_full Chem.Commun.
_journal_page_first 15159
_journal_paper_doi 10.1039/C4cc07170K
_journal_volume 50
_journal_year 2014
_chemical_formula_sum 'C29 H21 F3 N2 O3 S'
_chemical_formula_weight 534.54
_chemical_name_systematic
;
 ?
;
_space_group_IT_number 2
_symmetry_cell_setting triclinic
_symmetry_space_group_name_Hall '-P 1'
_symmetry_space_group_name_H-M 'P -1'
_atom_sites_solution_hydrogens geom
_atom_sites_solution_primary direct
_atom_sites_solution_secondary difmap
_audit_creation_method SHELXL-97
_cell_angle_alpha 83.644(4)
_cell_angle_beta 88.973(3)
_cell_angle_gamma 71.500(4)
_cell_formula_units_Z 2
_cell_length_a 8.7315(4)
_cell_length_b 9.0652(5)
_cell_length_c 16.3291(8)
_cell_measurement_reflns_used 3178
_cell_measurement_temperature 296(2)
_cell_measurement_theta_max 22.98
_cell_measurement_theta_min 2.38
_cell_volume 1217.97(11)
_computing_structure_refinement 'SHELXL-97 (Sheldrick, 2008)'
_computing_structure_solution SIR-92
_diffrn_ambient_temperature 296(2)
_diffrn_measured_fraction_theta_full 0.939
_diffrn_measured_fraction_theta_max 0.939
_diffrn_measurement_device_type 'Bruker P4'
_diffrn_measurement_method '\w scans'
_diffrn_radiation_monochromator graphite
_diffrn_radiation_source 'fine-focus sealed tube'
_diffrn_radiation_type MoK\a
_diffrn_radiation_wavelength 0.71073
_diffrn_reflns_av_R_equivalents 0.0188
_diffrn_reflns_av_sigmaI/netI 0.0248
_diffrn_reflns_limit_h_max 9
_diffrn_reflns_limit_h_min -9
_diffrn_reflns_limit_k_max 9
_diffrn_reflns_limit_k_min -9
_diffrn_reflns_limit_l_max 17
_diffrn_reflns_limit_l_min -17
_diffrn_reflns_number 7319
_diffrn_reflns_theta_full 22.98
_diffrn_reflns_theta_max 22.98
_diffrn_reflns_theta_min 2.38
_exptl_absorpt_coefficient_mu 0.192
_exptl_absorpt_correction_T_max 0.9736
_exptl_absorpt_correction_T_min 0.9358
_exptl_absorpt_correction_type multi-scan
_exptl_absorpt_process_details SADABS
_exptl_crystal_colour Colorless
_exptl_crystal_density_diffrn 1.458
_exptl_crystal_density_meas ?
_exptl_crystal_density_method 'not measured'
_exptl_crystal_description Needle
_exptl_crystal_F_000 552
_exptl_crystal_size_max 0.35
_exptl_crystal_size_mid 0.18
_exptl_crystal_size_min 0.14
_refine_diff_density_max 0.290
_refine_diff_density_min -0.324
_refine_diff_density_rms 0.043
_refine_ls_extinction_method none
_refine_ls_goodness_of_fit_ref 1.064
_refine_ls_hydrogen_treatment mixed
_refine_ls_matrix_type full
_refine_ls_number_parameters 343
_refine_ls_number_reflns 3178
_refine_ls_number_restraints 0
_refine_ls_restrained_S_all 1.064
_refine_ls_R_factor_all 0.0473
_refine_ls_R_factor_gt 0.0408
_refine_ls_shift/su_max 0.000
_refine_ls_shift/su_mean 0.000
_refine_ls_structure_factor_coef Fsqd
_refine_ls_weighting_details 'calc w=1/[\s^2^(Fo^2^)+(0.0515P)^2^+0.9099P] where P=(Fo^2^+2Fc^2^)/3'
_refine_ls_weighting_scheme calc
_refine_ls_wR_factor_gt 0.1051
_refine_ls_wR_factor_ref 0.1121
_reflns_number_gt 2761
_reflns_number_total 3178
_reflns_threshold_expression >2\s(I)
_cod_data_source_file c4cc07170k2.cif
_cod_data_source_block dg8
_cod_depositor_comments
;
The following automatic conversions were performed:

'_exptl_crystal_density_meas' value 'not measured' was changed to '?'
- the value is perceived as not measured.

Automatic conversion script
Id: cif_fix_values 3008 2015-01-20 13:52:24Z robertas 
;
_cod_original_sg_symbol_H-M 'P-1   '
_cod_database_code 7116037

loop_
_symmetry_equiv_pos_as_xyz
'x, y, z'
'-x, -y, -z'

loop_
_atom_site_label
_atom_site_type_symbol
_atom_site_fract_x
_atom_site_fract_y
_atom_site_fract_z
_atom_site_U_iso_or_equiv
_atom_site_adp_type
_atom_site_occupancy
_atom_site_symmetry_multiplicity
_atom_site_calc_flag
_atom_site_refinement_flags
C1 C 0.2997(3) 0.5751(3) 0.33230(14) 0.0250(5) Uani 1 1 d .
C2 C 0.3770(3) 0.8166(3) 0.28446(16) 0.0397(6) Uani 1 1 d .
H2A H 0.4150 0.8872 0.3117 0.060 Uiso 1 1 calc R
H2B H 0.2767 0.8735 0.2561 0.060 Uiso 1 1 calc R
H2C H 0.4555 0.7684 0.2455 0.060 Uiso 1 1 calc R
C3 C 0.3523(3) 0.7052(3) 0.43004(14) 0.0286(6) Uani 1 1 d .
C4 C 0.3987(3) 0.8091(3) 0.47266(16) 0.0388(7) Uani 1 1 d .
H4 H 0.4376 0.8851 0.4453 0.047 Uiso 1 1 calc R
C5 C 0.3846(3) 0.7950(3) 0.55718(17) 0.0430(7) Uani 1 1 d .
H5 H 0.4134 0.8631 0.5878 0.052 Uiso 1 1 calc R
C6 C 0.3275(3) 0.6792(3) 0.59680(16) 0.0411(7) Uani 1 1 d .
H6 H 0.3191 0.6722 0.6539 0.049 Uiso 1 1 calc R
C7 C 0.2830(3) 0.5747(3) 0.55524(15) 0.0359(6) Uani 1 1 d .
H7 H 0.2458 0.4980 0.5831 0.043 Uiso 1 1 calc R
C8 C 0.2959(3) 0.5883(3) 0.46944(14) 0.0284(6) Uani 1 1 d .
C9 C 0.2006(3) 0.3820(3) 0.41050(14) 0.0254(5) Uani 1 1 d .
C10 C 0.1703(3) 0.3064(3) 0.48545(15) 0.0347(6) Uani 1 1 d .
H10 H 0.1912 0.3385 0.5351 0.042 Uiso 1 1 calc R
C11 C 0.1090(3) 0.1836(3) 0.48494(16) 0.0381(7) Uani 1 1 d .
H11 H 0.0897 0.1327 0.5348 0.046 Uiso 1 1 calc R
C12 C 0.0758(3) 0.1347(3) 0.41219(16) 0.0366(6) Uani 1 1 d .
H12 H 0.0323 0.0533 0.4132 0.044 Uiso 1 1 calc R
C13 C 0.1071(3) 0.2064(3) 0.33855(15) 0.0314(6) Uani 1 1 d .
H13 H 0.0848 0.1728 0.2896 0.038 Uiso 1 1 calc R
C14 C 0.1725(3) 0.3304(3) 0.33577(14) 0.0261(5) Uani 1 1 d .
C15 C 0.2178(3) 0.3976(3) 0.25866(14) 0.0267(6) Uani 1 1 d .
C16 C 0.2843(3) 0.5157(3) 0.25648(14) 0.0262(5) Uani 1 1 d .
C17 C 0.3449(3) 0.5782(3) 0.17809(14) 0.0278(6) Uani 1 1 d .
C18 C 0.2379(3) 0.6739(3) 0.11825(15) 0.0357(6) Uani 1 1 d .
H18 H 0.1273 0.6986 0.1262 0.043 Uiso 1 1 calc R
C19 C 0.2948(4) 0.7330(3) 0.04648(16) 0.0470(7) Uani 1 1 d .
H19 H 0.2222 0.7985 0.0068 0.056 Uiso 1 1 calc R
C20 C 0.4575(4) 0.6955(3) 0.03360(17) 0.0490(8) Uani 1 1 d .
H20 H 0.4952 0.7340 -0.0151 0.059 Uiso 1 1 calc R
C21 C 0.5650(4) 0.6008(4) 0.09290(19) 0.0533(8) Uani 1 1 d .
H21 H 0.6754 0.5765 0.0845 0.064 Uiso 1 1 calc R
C22 C 0.5096(3) 0.5415(3) 0.16503(17) 0.0435(7) Uani 1 1 d .
H22 H 0.5828 0.4770 0.2048 0.052 Uiso 1 1 calc R
C23 C 0.1979(3) 0.3285(3) 0.18252(15) 0.0325(6) Uani 1 1 d .
C24 C 0.0622(4) 0.3933(3) 0.13234(17) 0.0489(8) Uani 1 1 d .
H24 H -0.0167 0.4841 0.1447 0.059 Uiso 1 1 calc R
C25 C 0.0432(5) 0.3237(4) 0.06372(19) 0.0621(9) Uani 1 1 d .
H25 H -0.0486 0.3679 0.0303 0.075 Uiso 1 1 calc R
C26 C 0.1585(5) 0.1902(4) 0.04463(18) 0.0598(9) Uani 1 1 d .
H26 H 0.1455 0.1445 -0.0019 0.072 Uiso 1 1 calc R
C27 C 0.2936(4) 0.1240(4) 0.09449(19) 0.0519(8) Uani 1 1 d .
H27 H 0.3714 0.0326 0.0820 0.062 Uiso 1 1 calc R
C28 C 0.3141(3) 0.1931(3) 0.16343(16) 0.0393(7) Uani 1 1 d .
H28 H 0.4060 0.1485 0.1968 0.047 Uiso 1 1 calc R
C29 C -0.1903(4) 0.9981(4) 0.19531(18) 0.0568(9) Uani 1 1 d .
N1 N 0.3521(2) 0.6949(2) 0.34584(12) 0.0275(5) Uani 1 1 d .
N2 N 0.2625(2) 0.5078(2) 0.40644(11) 0.0249(5) Uani 1 1 d .
O1 O -0.2973(2) 0.8871(3) 0.32610(12) 0.0626(6) Uani 1 1 d .
O2 O -0.1374(3) 0.7075(3) 0.23403(16) 0.0740(7) Uani 1 1 d .
O3 O -0.0099(2) 0.8398(3) 0.31598(12) 0.0537(6) Uani 1 1 d .
F1 F -0.3117(3) 1.0038(3) 0.14623(12) 0.0986(9) Uani 1 1 d .
F2 F -0.2248(3) 1.1356(2) 0.22525(14) 0.1013(8) Uani 1 1 d .
F3 F -0.0626(3) 0.9850(2) 0.14806(12) 0.0816(7) Uani 1 1 d .
S1 S -0.15455(8) 0.83889(8) 0.27727(4) 0.0403(2) Uani 1 1 d .

loop_
_atom_site_aniso_label
_atom_site_aniso_U_11
_atom_site_aniso_U_22
_atom_site_aniso_U_33
_atom_site_aniso_U_23
_atom_site_aniso_U_13
_atom_site_aniso_U_12
C1 0.0190(11) 0.0253(12) 0.0279(13) -0.0014(10) -0.0013(9) -0.0033(10)
C2 0.0460(16) 0.0373(15) 0.0410(15) -0.0017(12) -0.0004(12) -0.0212(13)
C3 0.0206(12) 0.0296(13) 0.0325(14) -0.0085(11) -0.0082(10) -0.0015(10)
C4 0.0334(14) 0.0342(14) 0.0449(16) -0.0097(12) -0.0104(12) -0.0029(12)
C5 0.0338(14) 0.0394(16) 0.0505(18) -0.0204(14) -0.0160(13) 0.0017(12)
C6 0.0348(14) 0.0477(17) 0.0325(14) -0.0168(13) -0.0062(12) 0.0031(13)
C7 0.0276(13) 0.0421(15) 0.0307(14) -0.0075(12) -0.0026(11) 0.0006(12)
C8 0.0196(12) 0.0318(13) 0.0290(13) -0.0076(11) -0.0029(10) 0.0000(10)
C9 0.0186(11) 0.0268(12) 0.0289(13) -0.0025(10) -0.0008(9) -0.0046(10)
C10 0.0320(13) 0.0419(15) 0.0266(13) 0.0000(11) 0.0021(11) -0.0081(12)
C11 0.0364(14) 0.0431(16) 0.0339(15) 0.0047(12) 0.0062(11) -0.0148(12)
C12 0.0305(13) 0.0350(14) 0.0453(16) 0.0011(12) 0.0052(12) -0.0141(11)
C13 0.0273(13) 0.0327(13) 0.0353(14) -0.0044(11) 0.0007(11) -0.0108(11)
C14 0.0216(11) 0.0261(12) 0.0300(13) -0.0034(10) -0.0025(10) -0.0066(10)
C15 0.0239(12) 0.0276(13) 0.0270(13) -0.0029(10) -0.0015(10) -0.0058(10)
C16 0.0221(11) 0.0259(12) 0.0279(13) -0.0026(10) -0.0009(10) -0.0039(10)
C17 0.0327(13) 0.0269(12) 0.0265(13) -0.0049(10) 0.0023(10) -0.0127(11)
C18 0.0383(14) 0.0400(15) 0.0299(14) -0.0011(12) -0.0031(11) -0.0150(12)
C19 0.064(2) 0.0494(17) 0.0311(15) 0.0048(13) -0.0066(14) -0.0264(15)
C20 0.070(2) 0.0552(18) 0.0327(15) -0.0075(14) 0.0154(15) -0.0358(16)
C21 0.0435(17) 0.0599(19) 0.060(2) -0.0088(16) 0.0198(15) -0.0217(15)
C22 0.0354(15) 0.0490(16) 0.0421(16) 0.0029(13) 0.0049(12) -0.0109(13)
C23 0.0441(15) 0.0324(13) 0.0270(13) -0.0032(11) 0.0040(11) -0.0206(12)
C24 0.0651(19) 0.0387(16) 0.0436(16) -0.0089(13) -0.0198(15) -0.0146(14)
C25 0.090(3) 0.055(2) 0.0493(19) -0.0062(16) -0.0260(17) -0.0311(19)
C26 0.098(3) 0.068(2) 0.0348(16) -0.0195(16) 0.0074(18) -0.053(2)
C27 0.066(2) 0.0521(18) 0.0535(19) -0.0264(15) 0.0242(17) -0.0354(16)
C28 0.0442(15) 0.0451(16) 0.0374(15) -0.0141(13) 0.0113(12) -0.0236(13)
C29 0.0489(18) 0.060(2) 0.0449(17) -0.0171(15) 0.0038(15) 0.0096(15)
N1 0.0242(10) 0.0270(11) 0.0315(11) -0.0036(9) -0.0054(8) -0.0079(9)
N2 0.0207(10) 0.0278(11) 0.0229(10) -0.0038(8) -0.0015(8) -0.0028(8)
O1 0.0380(11) 0.1096(18) 0.0487(12) -0.0217(12) 0.0113(9) -0.0317(12)
O2 0.0828(17) 0.0579(14) 0.0894(17) -0.0247(13) 0.0027(14) -0.0281(13)
O3 0.0322(10) 0.0838(15) 0.0439(11) -0.0100(10) -0.0045(8) -0.0153(10)
F1 0.0667(13) 0.141(2) 0.0496(11) -0.0181(12) -0.0203(10) 0.0254(13)
F2 0.140(2) 0.0477(12) 0.0919(16) -0.0155(11) 0.0196(15) 0.0068(13)
F3 0.0816(14) 0.0774(13) 0.0668(13) 0.0092(10) 0.0296(11) -0.0060(11)
S1 0.0324(4) 0.0540(5) 0.0374(4) -0.0112(3) 0.0009(3) -0.0157(3)

loop_
_atom_type_symbol
_atom_type_description
_atom_type_scat_dispersion_real
_atom_type_scat_dispersion_imag
_atom_type_scat_source
C C 0.0033 0.0016 'International Tables Vol C Tables 4.2.6.8 and 6.1.1.4'
H H 0.0000 0.0000 'International Tables Vol C Tables 4.2.6.8 and 6.1.1.4'
N N 0.0061 0.0033 'International Tables Vol C Tables 4.2.6.8 and 6.1.1.4'
O O 0.0106 0.0060 'International Tables Vol C Tables 4.2.6.8 and 6.1.1.4'
F F 0.0171 0.0103 'International Tables Vol C Tables 4.2.6.8 and 6.1.1.4'
S S 0.1246 0.1234 'International Tables Vol C Tables 4.2.6.8 and 6.1.1.4'

loop_
_geom_angle_atom_site_label_1
_geom_angle_atom_site_label_2
_geom_angle_atom_site_label_3
_geom_angle
N1 C1 N2 109.07(19)
N1 C1 C16 129.3(2)
N2 C1 C16 121.6(2)
N1 C2 H2A 109.5
N1 C2 H2B 109.5
H2A C2 H2B 109.5
N1 C2 H2C 109.5
H2A C2 H2C 109.5
H2B C2 H2C 109.5
N1 C3 C4 129.1(2)
N1 C3 C8 108.2(2)
C4 C3 C8 122.7(2)
C5 C4 C3 117.3(3)
C5 C4 H4 121.3
C3 C4 H4 121.3
C4 C5 C6 120.2(3)
C4 C5 H5 119.9
C6 C5 H5 119.9
C7 C6 C5 122.9(3)
C7 C6 H6 118.5
C5 C6 H6 118.5
C6 C7 C8 117.4(3)
C6 C7 H7 121.3
C8 C7 H7 121.3
C3 C8 C7 119.4(2)
C3 C8 N2 105.96(19)
C7 C8 N2 134.6(2)
C10 C9 N2 122.2(2)
C10 C9 C14 120.1(2)
N2 C9 C14 117.7(2)
C11 C10 C9 119.2(2)
C11 C10 H10 120.4
C9 C10 H10 120.4
C12 C11 C10 121.5(2)
C12 C11 H11 119.3
C10 C11 H11 119.3
C13 C12 C11 119.8(2)
C13 C12 H12 120.1
C11 C12 H12 120.1
C12 C13 C14 120.9(2)
C12 C13 H13 119.5
C14 C13 H13 119.5
C9 C14 C13 118.5(2)
C9 C14 C15 120.4(2)
C13 C14 C15 121.0(2)
C16 C15 C14 120.8(2)
C16 C15 C23 121.4(2)
C14 C15 C23 117.8(2)
C15 C16 C1 117.9(2)
C15 C16 C17 121.7(2)
C1 C16 C17 120.4(2)
C18 C17 C22 119.2(2)
C18 C17 C16 120.6(2)
C22 C17 C16 120.2(2)
C17 C18 C19 120.3(2)
C17 C18 H18 119.9
C19 C18 H18 119.9
C20 C19 C18 120.3(3)
C20 C19 H19 119.8
C18 C19 H19 119.8
C19 C20 C21 119.8(3)
C19 C20 H20 120.1
C21 C20 H20 120.1
C20 C21 C22 120.3(3)
C20 C21 H21 119.8
C22 C21 H21 119.8
C21 C22 C17 120.0(3)
C21 C22 H22 120.0
C17 C22 H22 120.0
C24 C23 C28 119.3(2)
C24 C23 C15 121.2(2)
C28 C23 C15 119.5(2)
C23 C24 C25 120.2(3)
C23 C24 H24 119.9
C25 C24 H24 119.9
C26 C25 C24 120.5(3)
C26 C25 H25 119.7
C24 C25 H25 119.7
C25 C26 C27 119.8(3)
C25 C26 H26 120.1
C27 C26 H26 120.1
C26 C27 C28 120.2(3)
C26 C27 H27 119.9
C28 C27 H27 119.9
C23 C28 C27 120.0(3)
C23 C28 H28 120.0
C27 C28 H28 120.0
F1 C29 F3 106.8(2)
F1 C29 F2 108.0(3)
F3 C29 F2 106.7(3)
F1 C29 S1 111.6(3)
F3 C29 S1 112.2(2)
F2 C29 S1 111.3(2)
C1 N1 C3 108.69(19)
C1 N1 C2 127.7(2)
C3 N1 C2 122.7(2)
C1 N2 C9 121.34(19)
C1 N2 C8 108.10(19)
C9 N2 C8 130.55(19)
O2 S1 O3 114.64(14)
O2 S1 O1 116.13(15)
O3 S1 O1 114.74(12)
O2 S1 C29 102.86(15)
O3 S1 C29 103.13(15)
O1 S1 C29 102.70(14)

loop_
_geom_bond_atom_site_label_1
_geom_bond_atom_site_label_2
_geom_bond_distance
C1 N1 1.346(3)
C1 N2 1.375(3)
C1 C16 1.428(3)
C2 N1 1.472(3)
C2 H2A 0.9600
C2 H2B 0.9600
C2 H2C 0.9600
C3 N1 1.388(3)
C3 C4 1.391(4)
C3 C8 1.395(4)
C4 C5 1.379(4)
C4 H4 0.9300
C5 C6 1.392(4)
C5 H5 0.9300
C6 C7 1.377(4)
C6 H6 0.9300
C7 C8 1.398(3)
C7 H7 0.9300
C8 N2 1.410(3)
C9 C10 1.398(3)
C9 N2 1.403(3)
C9 C14 1.407(3)
C10 C11 1.381(4)
C10 H10 0.9300
C11 C12 1.379(4)
C11 H11 0.9300
C12 C13 1.367(3)
C12 H12 0.9300
C13 C14 1.409(3)
C13 H13 0.9300
C14 C15 1.442(3)
C15 C16 1.367(3)
C15 C23 1.489(3)
C16 C17 1.499(3)
C17 C18 1.382(3)
C17 C22 1.387(3)
C18 C19 1.384(4)
C18 H18 0.9300
C19 C20 1.370(4)
C19 H19 0.9300
C20 C21 1.376(4)
C20 H20 0.9300
C21 C22 1.384(4)
C21 H21 0.9300
C22 H22 0.9300
C23 C24 1.381(4)
C23 C28 1.385(4)
C24 C25 1.382(4)
C24 H24 0.9300
C25 C26 1.369(5)
C25 H25 0.9300
C26 C27 1.375(5)
C26 H26 0.9300
C27 C28 1.388(4)
C27 H27 0.9300
C28 H28 0.9300
C29 F1 1.325(4)
C29 F3 1.326(3)
C29 F2 1.332(4)
C29 S1 1.809(3)
O1 S1 1.441(2)
O2 S1 1.417(2)
O3 S1 1.425(2)

loop_
_geom_torsion_atom_site_label_1
_geom_torsion_atom_site_label_2
_geom_torsion_atom_site_label_3
_geom_torsion_atom_site_label_4
_geom_torsion
N1 C3 C4 C5 179.1(2)
C8 C3 C4 C5 -1.1(3)
C3 C4 C5 C6 0.7(3)
C4 C5 C6 C7 0.0(4)
C5 C6 C7 C8 -0.4(4)
N1 C3 C8 C7 -179.39(19)
C4 C3 C8 C7 0.8(3)
N1 C3 C8 N2 0.2(2)
C4 C3 C8 N2 -179.7(2)
C6 C7 C8 C3 0.0(3)
C6 C7 C8 N2 -179.4(2)
N2 C9 C10 C11 179.9(2)
C14 C9 C10 C11 -1.6(3)
C9 C10 C11 C12 -0.5(4)
C10 C11 C12 C13 1.4(4)
C11 C12 C13 C14 -0.2(3)
C10 C9 C14 C13 2.7(3)
N2 C9 C14 C13 -178.64(19)
C10 C9 C14 C15 -174.0(2)
N2 C9 C14 C15 4.6(3)
C12 C13 C14 C9 -1.8(3)
C12 C13 C14 C15 174.9(2)
C9 C14 C15 C16 -2.0(3)
C13 C14 C15 C16 -178.6(2)
C9 C14 C15 C23 174.8(2)
C13 C14 C15 C23 -1.8(3)
C14 C15 C16 C1 -3.0(3)
C23 C15 C16 C1 -179.7(2)
C14 C15 C16 C17 174.8(2)
C23 C15 C16 C17 -1.9(3)
N1 C1 C16 C15 -175.9(2)
N2 C1 C16 C15 5.5(3)
N1 C1 C16 C17 6.2(3)
N2 C1 C16 C17 -172.38(19)
C15 C16 C17 C18 74.5(3)
C1 C16 C17 C18 -107.7(3)
C15 C16 C17 C22 -106.0(3)
C1 C16 C17 C22 71.8(3)
C22 C17 C18 C19 -0.4(4)
C16 C17 C18 C19 179.1(2)
C17 C18 C19 C20 0.9(4)
C18 C19 C20 C21 -1.1(4)
C19 C20 C21 C22 0.8(5)
C20 C21 C22 C17 -0.4(5)
C18 C17 C22 C21 0.2(4)
C16 C17 C22 C21 -179.4(2)
C16 C15 C23 C24 -86.8(3)
C14 C15 C23 C24 96.4(3)
C16 C15 C23 C28 96.0(3)
C14 C15 C23 C28 -80.8(3)
C28 C23 C24 C25 -0.1(4)
C15 C23 C24 C25 -177.4(3)
C23 C24 C25 C26 -0.1(5)
C24 C25 C26 C27 0.6(5)
C25 C26 C27 C28 -0.8(5)
C24 C23 C28 C27 0.0(4)
C15 C23 C28 C27 177.3(2)
C26 C27 C28 C23 0.5(4)
N2 C1 N1 C3 1.1(2)
C16 C1 N1 C3 -177.5(2)
N2 C1 N1 C2 -168.0(2)
C16 C1 N1 C2 13.3(4)
C4 C3 N1 C1 179.0(2)
C8 C3 N1 C1 -0.8(2)
C4 C3 N1 C2 -11.2(3)
C8 C3 N1 C2 169.0(2)
N1 C1 N2 C9 178.31(17)
C16 C1 N2 C9 -2.9(3)
N1 C1 N2 C8 -1.0(2)
C16 C1 N2 C8 177.77(19)
C10 C9 N2 C1 176.39(19)
C14 C9 N2 C1 -2.2(3)
C10 C9 N2 C8 -4.4(3)
C14 C9 N2 C8 176.96(19)
C3 C8 N2 C1 0.5(2)
C7 C8 N2 C1 180.0(2)
C3 C8 N2 C9 -178.7(2)
C7 C8 N2 C9 0.7(4)
F1 C29 S1 O2 53.4(2)
F3 C29 S1 O2 -66.4(3)
F2 C29 S1 O2 174.1(2)
F1 C29 S1 O3 172.86(19)
F3 C29 S1 O3 53.1(3)
F2 C29 S1 O3 -66.4(3)
F1 C29 S1 O1 -67.6(2)
F3 C29 S1 O1 172.6(2)
F2 C29 S1 O1 53.1(3)
